data_2214533
loop_
_publ_author_name
'B. Thimme Gowda'
'Sabine Foro'
'Hartmut Fuess'

_publ_section_title
;
 2-Chloro-<i>N</i>-(3-nitrophenyl)acetamide
;
_journal_coeditor_code BT2406
_journal_issue 8
_journal_name_full 'Acta Crystallographica Section E'
_journal_page_first o3364
_journal_page_last o3364
_journal_paper_doi 10.1107/S1600536807031649
_journal_volume 63
_journal_year 2007
_chemical_formula_iupac 'C8 H7 Cl N2 O3'
_chemical_formula_moiety 'C8 H7 Cl N2 O3'
_chemical_formula_sum 'C8 H7 Cl N2 O3'
_chemical_formula_weight 214.61
_chemical_name_systematic
;
2-Chloro-<i>N</i>-(3-nitrophenyl)acetamide
;
_space_group_IT_number 78
_symmetry_cell_setting tetragonal
_symmetry_space_group_name_Hall 'P 4cw'
_symmetry_space_group_name_H-M 'P 43'
_atom_sites_solution_hydrogens geom
_atom_sites_solution_primary direct
_atom_sites_solution_secondary difmap
_audit_creation_method SHELXL97
_cell_angle_alpha 90.00
_cell_angle_beta 90.00
_cell_angle_gamma 90.00
_cell_formula_units_Z 4
_cell_length_a 4.999(2)
_cell_length_b 4.999(2)
_cell_length_c 35.876(6)
_cell_measurement_reflns_used 25
_cell_measurement_temperature 299(2)
_cell_measurement_theta_max 25.82
_cell_measurement_theta_min 8.95
_cell_volume 896.5(5)
_computing_cell_refinement 'CAD-4-PC Software'
_computing_data_collection 'CAD-4-PC Software (Enraf--Nonius, 1996)'
_computing_data_reduction 'REDU4 (Stoe & Cie, 1987)'
_computing_molecular_graphics 'PLATON (Spek, 2003)'
_computing_publication_material SHELXL97
_computing_structure_refinement 'SHELXL97 (Sheldrick, 1997)'
_computing_structure_solution 'SHELXS97 (Sheldrick, 1997)'
_diffrn_ambient_temperature 299(2)
_diffrn_measured_fraction_theta_full 0.999
_diffrn_measured_fraction_theta_max 0.999
_diffrn_measurement_device_type 'Enraf--Nonius CAD-4'
_diffrn_measurement_method \w/2\q
_diffrn_radiation_monochromator graphite
_diffrn_radiation_source 'fine-focus sealed tube'
_diffrn_radiation_type CuK\a
_diffrn_radiation_wavelength 1.54180
_diffrn_reflns_av_R_equivalents 0.1620
_diffrn_reflns_av_sigmaI/netI 0.1356
_diffrn_reflns_limit_h_max 5
_diffrn_reflns_limit_h_min 0
_diffrn_reflns_limit_k_max 5
_diffrn_reflns_limit_k_min -5
_diffrn_reflns_limit_l_max 0
_diffrn_reflns_limit_l_min -42
_diffrn_reflns_number 1784
_diffrn_reflns_theta_full 67.05
_diffrn_reflns_theta_max 67.05
_diffrn_reflns_theta_min 4.93
_diffrn_standards_decay_% 1.0
_diffrn_standards_interval_time 120
_diffrn_standards_number 3
_exptl_absorpt_coefficient_mu 3.668
_exptl_absorpt_correction_T_max 0.2760
_exptl_absorpt_correction_T_min 0.2198
_exptl_absorpt_correction_type psi-scan
_exptl_absorpt_process_details '(North <i>et al.</i>,  1968)'
_exptl_crystal_colour 'dark orange'
_exptl_crystal_density_diffrn 1.590
_exptl_crystal_density_method 'not measured'
_exptl_crystal_description prism
_exptl_crystal_F_000 440
_exptl_crystal_size_max 0.60
_exptl_crystal_size_mid 0.60
_exptl_crystal_size_min 0.45
_refine_diff_density_max 0.306
_refine_diff_density_min -0.404
_refine_ls_abs_structure_details 'Flack (1983), with no Friedel pairs'
_refine_ls_abs_structure_Flack 0.03(4)
_refine_ls_extinction_coef 0.022(5)
_refine_ls_extinction_expression Fc^*^=kFc[1+0.001xFc^2^\l^3^/sin(2\q)]^-1/4^
_refine_ls_extinction_method 'SHELXL97 (Sheldrick, 1997)'
_refine_ls_goodness_of_fit_ref 1.133
_refine_ls_hydrogen_treatment constr
_refine_ls_matrix_type full
_refine_ls_number_parameters 128
_refine_ls_number_reflns 810
_refine_ls_number_restraints 1
_refine_ls_restrained_S_all 1.132
_refine_ls_R_factor_all 0.0711
_refine_ls_R_factor_gt 0.0655
_refine_ls_shift/su_max 0.000
_refine_ls_shift/su_mean 0.000
_refine_ls_structure_factor_coef Fsqd
_refine_ls_weighting_details 'calc w = 1/[\s^2^(Fo^2^)+(0.078P)^2^+0.1695P] where P=(Fo^2^+2Fc^2^)/3'
_refine_ls_weighting_scheme calc
_refine_ls_wR_factor_gt 0.1668
_refine_ls_wR_factor_ref 0.1876
_reflns_number_gt 686
_reflns_number_total 810
_reflns_threshold_expression I>2\s(I)
_cod_data_source_file bt2406.cif
_cod_data_source_block I
_cod_database_code 2214533
_cod_database_fobs_code 2214533

loop_
_symmetry_equiv_pos_as_xyz
'x, y, z'
'-x, -y, z+1/2'
'-y, x, z+3/4'
'y, -x, z+1/4'

loop_
_atom_site_type_symbol
_atom_site_label
_atom_site_fract_x
_atom_site_fract_y
_atom_site_fract_z
_atom_site_U_iso_or_equiv
_atom_site_adp_type
_atom_site_calc_flag
_atom_site_refinement_flags
_atom_site_occupancy
C C2 -0.3115(17) 0.3054(16) 0.15620(18) 0.058(2) Uani d . 1
H H2B -0.3817 0.4858 0.1543 0.070 Uiso calc R 1
H H2A -0.1869 0.3003 0.1769 0.070 Uiso calc R 1
C C3 -0.1668(14) 0.2336(13) 0.12061(17) 0.0444(16) Uani d . 1
C C6 0.1238(13) 0.4335(12) 0.07257(17) 0.0414(14) Uani d . 1
C C7 0.0760(14) 0.2529(14) 0.04397(18) 0.0487(16) Uani d . 1
H H7 -0.0619 0.1287 0.0457 0.058 Uiso calc R 1
C C8 0.2381(14) 0.2624(15) 0.01301(17) 0.0484(16) Uani d . 1
C C9 0.4455(15) 0.4393(16) 0.0093(3) 0.062(2) Uani d . 1
H H9 0.5530 0.4392 -0.0118 0.074 Uiso calc R 1
C C10 0.4895(17) 0.6160(16) 0.0377(2) 0.061(2) Uani d . 1
H H10 0.6290 0.7382 0.0358 0.073 Uiso calc R 1
C C11 0.3318(14) 0.6165(12) 0.0690(2) 0.0505(16) Uani d . 1
H H11 0.3641 0.7397 0.0879 0.061 Uiso calc R 1
Cl Cl1 -0.5750(3) 0.0811(4) 0.16453(4) 0.0687(8) Uani d . 1
N N5 -0.0402(12) 0.4416(10) 0.10456(15) 0.0455(14) Uani d . 1
H H5N -0.0616 0.5954 0.1149 0.055 Uiso calc R 1
N N12 0.1788(14) 0.0720(13) -0.01703(17) 0.0581(16) Uani d . 1
O O4 -0.1610(12) 0.0095(10) 0.10761(15) 0.0587(14) Uani d . 1
O O13 -0.0164(16) -0.0715(14) -0.01436(19) 0.083(2) Uani d . 1
O O14 0.3341(15) 0.0670(15) -0.04350(16) 0.084(2) Uani d . 1

loop_
_atom_site_aniso_label
_atom_site_aniso_U_11
_atom_site_aniso_U_22
_atom_site_aniso_U_33
_atom_site_aniso_U_12
_atom_site_aniso_U_13
_atom_site_aniso_U_23
C2 0.065(5) 0.049(4) 0.061(4) -0.003(4) 0.008(3) -0.008(3)
C3 0.045(4) 0.031(3) 0.058(3) -0.001(2) -0.003(3) -0.007(3)
C6 0.039(3) 0.030(3) 0.055(3) 0.003(2) 0.000(3) 0.002(3)
C7 0.043(4) 0.043(3) 0.060(3) 0.006(3) 0.000(3) -0.001(3)
C8 0.047(4) 0.044(3) 0.054(3) 0.012(3) -0.001(3) 0.000(3)
C9 0.040(4) 0.062(5) 0.082(4) 0.012(4) 0.008(3) 0.021(4)
C10 0.049(4) 0.048(4) 0.086(5) -0.003(4) 0.002(4) 0.010(4)
C11 0.045(4) 0.027(3) 0.079(4) 0.002(3) -0.006(3) -0.001(3)
Cl1 0.0534(13) 0.0763(15) 0.0765(11) -0.0104(8) 0.0105(8) -0.0069(9)
N5 0.053(3) 0.028(3) 0.055(3) -0.001(2) 0.001(3) -0.008(2)
N12 0.061(4) 0.054(4) 0.059(3) 0.019(3) -0.006(3) -0.002(3)
O4 0.067(3) 0.035(3) 0.074(3) 0.000(2) 0.011(3) -0.004(2)
O13 0.084(4) 0.077(5) 0.086(4) -0.012(4) -0.007(4) -0.022(3)
O14 0.083(4) 0.103(5) 0.067(3) 0.029(4) 0.022(3) -0.014(3)

loop_
_atom_type_symbol
_atom_type_description
_atom_type_scat_dispersion_real
_atom_type_scat_dispersion_imag
_atom_type_scat_source
C C 0.0181 0.0091 'International Tables Vol C Tables 4.2.6.8 and 6.1.1.4'
H H 0.0000 0.0000 'International Tables Vol C Tables 4.2.6.8 and 6.1.1.4'
Cl Cl 0.3639 0.7018 'International Tables Vol C Tables 4.2.6.8 and 6.1.1.4'
N N 0.0311 0.0180 'International Tables Vol C Tables 4.2.6.8 and 6.1.1.4'
O O 0.0492 0.0322 'International Tables Vol C Tables 4.2.6.8 and 6.1.1.4'

loop_
_geom_angle_atom_site_label_1
_geom_angle_atom_site_label_2
_geom_angle_atom_site_label_3
_geom_angle
C3 C2 Cl1 110.6(5)
C3 C2 H2B 109.5
Cl1 C2 H2B 109.5
C3 C2 H2A 109.5
Cl1 C2 H2A 109.5
H2B C2 H2A 108.1
O4 C3 N5 122.5(6)
O4 C3 C2 123.7(6)
N5 C3 C2 113.8(6)
C7 C6 C11 119.2(6)
C7 C6 N5 121.3(6)
C11 C6 N5 119.4(6)
C8 C7 C6 118.2(6)
C8 C7 H7 120.9
C6 C7 H7 120.9
C9 C8 C7 123.1(7)
C9 C8 N12 120.0(7)
C7 C8 N12 116.8(7)
C10 C9 C8 117.9(8)
C10 C9 H9 121.1
C8 C9 H9 121.1
C9 C10 C11 121.3(8)
C9 C10 H10 119.4
C11 C10 H10 119.4
C10 C11 C6 120.3(7)
C10 C11 H11 119.9
C6 C11 H11 119.9
C3 N5 C6 126.8(5)
C3 N5 H5N 116.6
C6 N5 H5N 116.6
O13 N12 O14 123.9(7)
O13 N12 C8 119.1(6)
O14 N12 C8 117.0(7)

loop_
_geom_bond_atom_site_label_1
_geom_bond_atom_site_label_2
_geom_bond_distance
C2 C3 1.510(9)
C2 Cl1 1.756(8)
C2 H2B 0.9700
C2 H2A 0.9700
C3 O4 1.214(8)
C3 N5 1.347(9)
C6 C7 1.388(9)
C6 C11 1.391(9)
C6 N5 1.411(9)
C7 C8 1.376(9)
C7 H7 0.9300
C8 C9 1.369(11)
C8 N12 1.468(10)
C9 C10 1.365(13)
C9 H9 0.9300
C10 C11 1.372(12)
C10 H10 0.9300
C11 H11 0.9300
N5 H5N 0.8600
N12 O13 1.215(10)
N12 O14 1.227(9)

loop_
_geom_hbond_atom_site_label_D
_geom_hbond_atom_site_label_H
_geom_hbond_atom_site_label_A
_geom_hbond_site_symmetry_A
_geom_hbond_distance_DH
_geom_hbond_distance_HA
_geom_hbond_distance_DA
_geom_hbond_angle_DHA
N5 H5N O4 1_565 0.86 2.14 2.904(7) 147.0

loop_
_geom_torsion_atom_site_label_1
_geom_torsion_atom_site_label_2
_geom_torsion_atom_site_label_3
_geom_torsion_atom_site_label_4
_geom_torsion
Cl1 C2 C3 O4 -25.7(9)
Cl1 C2 C3 N5 155.1(5)
C11 C6 C7 C8 0.1(9)
N5 C6 C7 C8 177.7(6)
C6 C7 C8 C9 0.8(10)
C6 C7 C8 N12 -178.9(6)
C7 C8 C9 C10 -0.9(11)
N12 C8 C9 C10 178.8(7)
C8 C9 C10 C11 0.1(11)
C9 C10 C11 C6 0.6(11)
C7 C6 C11 C10 -0.7(10)
N5 C6 C11 C10 -178.4(6)
O4 C3 N5 C6 -3.3(11)
C2 C3 N5 C6 175.9(7)
C7 C6 N5 C3 32.2(10)
C11 C6 N5 C3 -150.1(6)
C9 C8 N12 O13 -175.2(8)
C7 C8 N12 O13 4.4(10)
C9 C8 N12 O14 5.4(9)
C7 C8 N12 O14 -175.0(6)

loop_
_cod_related_entry_id
_cod_related_entry_database
_cod_related_entry_code
1 ChemSpider 463445
